data_1533421
loop_
_publ_author_name
'Glaser, J.'

_publ_section_title
;
 Crystal and Molecular Structure of Thallium(III) Bromide Tetrahydrate and
 Thallium(III) Chloride Tetrahydrate, a Redetermination
;
_journal_name_full 'Acta Chemica Scandinavica, Series A: (28,1974-)'
_journal_page_first 789
_journal_page_last 794
_journal_volume 33
_journal_year 1979
_chemical_formula_sum 'Cl3 H8 O4 Tl'
_chemical_name_systematic 'Tl Cl3 (H2 O)4'
_space_group_IT_number 62
_symmetry_space_group_name_Hall '-P 2n 2ac'
_symmetry_space_group_name_H-M 'P c m n'
_cell_angle_alpha 90
_cell_angle_beta 90
_cell_angle_gamma 90
_cell_formula_units_Z 4
_cell_length_a 6.503
_cell_length_b 10.673
_cell_length_c 12.308
_cell_volume 854.255
_citation_journal_id_ASTM ACAPCT
_cod_data_source_file Glaser_ACAPCT_1979_311.cif
_cod_data_source_block H8Cl3O4Tl1
_cod_original_cell_volume 854.2554
_cod_original_sg_symbol_Hall '-P 2ac 2n (z,y,-x)'
_cod_original_formula_sum 'H8 Cl3 O4 Tl1'
_cod_database_code 1533421

loop_
_symmetry_equiv_pos_as_xyz
x,y,z
x+1/2,-y,-z+1/2
-x+1/2,-y+1/2,z+1/2
-x,y+1/2,-z
-x,-y,-z
-x-1/2,y,z-1/2
x-1/2,y-1/2,-z-1/2
x,-y-1/2,z

loop_
_atom_site_label
_atom_site_type_symbol
_atom_site_fract_x
_atom_site_fract_y
_atom_site_fract_z
_atom_site_occupancy
_atom_site_U_iso_or_equiv
O1 O-2 0.169 0.25 0.146 1 0.0
Cl1 Cl-1 0.6766 0.25 0.0619 1 0.0
O3 O-2 0.347 0.084 0.469 1 0.0
Tl1 Tl+3 0.8255 0.25 0.2386 1 0.0
Cl2 Cl-1 0.9106 0.4461 0.3184 1 0.0
O2 O-2 0.48 0.25 0.313 1 0.0
